data_2231925
loop_
_publ_author_name
'Abedi, Anita'
'Dabbaghi, Azra'
'Amani, Vahid'

_publ_section_title
;
 2,5-Bis(pyridinium-2-yl)-3,6-bis(2-pyridyl)pyrazine
 bis[tetrachloridoaurate(III)]
;
_journal_coeditor_code HY2466
_journal_issue 10
_journal_name_full 'Acta Crystallographica Section E'
_journal_page_first m1375
_journal_page_last m1376
_journal_paper_doi 10.1107/S1600536811036208
_journal_volume 67
_journal_year 2011
_chemical_formula_iupac '(C24 H18 N6) [Au Cl4]2'
_chemical_formula_moiety 'C24 H18 N6 2+, 2(Au Cl4 -)'
_chemical_formula_sum 'C24 H18 Au2 Cl8 N6'
_chemical_formula_weight 1067.98
_chemical_name_common
;
2,5-Bis(2-pyridinium)-3,6-bis(2-pyridyl)pyrazine bis[tetrachloridoaurate(III)]
;
_chemical_name_systematic
;
2,5-Bis(pyridinium-2-yl)-3,6-bis(2-pyridyl)pyrazine
bis[tetrachloridoaurate(III)]
;
_space_group_IT_number 2
_symmetry_cell_setting triclinic
_symmetry_space_group_name_Hall '-P 1'
_symmetry_space_group_name_H-M 'P -1'
_atom_sites_solution_hydrogens geom
_atom_sites_solution_primary direct
_atom_sites_solution_secondary difmap
_audit_creation_method SHELXL-97
_cell_angle_alpha 79.6692(13)
_cell_angle_beta 78.7378(12)
_cell_angle_gamma 88.8600(13)
_cell_formula_units_Z 1
_cell_length_a 7.2847(6)
_cell_length_b 9.6611(8)
_cell_length_c 10.6263(9)
_cell_measurement_reflns_used 336
_cell_measurement_temperature 100(2)
_cell_measurement_theta_max 29.0
_cell_measurement_theta_min 3.0
_cell_volume 721.48(10)
_computing_cell_refinement 'SAINT (Bruker, 2007)'
_computing_data_collection 'APEX2 (Bruker, 2007)'
_computing_data_reduction 'SAINT (Bruker, 2007)'
_computing_molecular_graphics 'SHELXTL (Sheldrick, 2008) and Mercury (Macrae <i>et al.</i>, 2006)'
_computing_publication_material 'SHELXTL (Sheldrick, 2008)'
_computing_structure_refinement 'SHELXL97 (Sheldrick, 2008)'
_computing_structure_solution 'SHELXS97 (Sheldrick, 2008)'
_diffrn_ambient_temperature 100(2)
_diffrn_measured_fraction_theta_full 0.997
_diffrn_measured_fraction_theta_max 0.997
_diffrn_measurement_device_type 'Bruker APEXII CCD'
_diffrn_measurement_method '\f and \w scans'
_diffrn_radiation_monochromator graphite
_diffrn_radiation_source 'fine-focus sealed tube'
_diffrn_radiation_type MoK\a
_diffrn_radiation_wavelength 0.71073
_diffrn_reflns_av_R_equivalents 0.0201
_diffrn_reflns_av_sigmaI/netI 0.0253
_diffrn_reflns_limit_h_max 9
_diffrn_reflns_limit_h_min -9
_diffrn_reflns_limit_k_max 13
_diffrn_reflns_limit_k_min -13
_diffrn_reflns_limit_l_max 14
_diffrn_reflns_limit_l_min -14
_diffrn_reflns_number 8652
_diffrn_reflns_theta_full 29.00
_diffrn_reflns_theta_max 29.00
_diffrn_reflns_theta_min 1.99
_exptl_absorpt_coefficient_mu 10.926
_exptl_absorpt_correction_T_max 0.110
_exptl_absorpt_correction_T_min 0.080
_exptl_absorpt_correction_type multi-scan
_exptl_absorpt_process_details '(SADABS; Sheldrick, 1996)'
_exptl_crystal_colour yellow
_exptl_crystal_density_diffrn 2.458
_exptl_crystal_density_method 'not measured'
_exptl_crystal_description prism
_exptl_crystal_F_000 498
_exptl_crystal_size_max 0.30
_exptl_crystal_size_mid 0.20
_exptl_crystal_size_min 0.20
_refine_diff_density_max 1.763
_refine_diff_density_min -1.356
_refine_ls_extinction_coef 0.0137(4)
_refine_ls_extinction_expression Fc^*^=kFc[1+0.001xFc^2^\l^3^/sin(2\q)]^-1/4^
_refine_ls_extinction_method SHELXL
_refine_ls_goodness_of_fit_ref 1.053
_refine_ls_hydrogen_treatment constr
_refine_ls_matrix_type full
_refine_ls_number_parameters 185
_refine_ls_number_reflns 3821
_refine_ls_number_restraints 0
_refine_ls_restrained_S_all 1.053
_refine_ls_R_factor_all 0.0221
_refine_ls_R_factor_gt 0.0189
_refine_ls_shift/su_max 0.003
_refine_ls_shift/su_mean 0.000
_refine_ls_structure_factor_coef Fsqd
_refine_ls_weighting_details 'calc w=1/[\s^2^(Fo^2^)+(0.0278P)^2^+0.1485P] where P=(Fo^2^+2Fc^2^)/3'
_refine_ls_weighting_scheme calc
_refine_ls_wR_factor_gt 0.0484
_refine_ls_wR_factor_ref 0.0498
_reflns_number_gt 3395
_reflns_number_total 3821
_reflns_threshold_expression I>2\s(I)
_cod_data_source_file hy2466.cif
_cod_data_source_block I
_cod_database_code 2231925
_cod_database_fobs_code 2231925

loop_
_symmetry_equiv_pos_as_xyz
'x, y, z'
'-x, -y, -z'

loop_
_atom_site_type_symbol
_atom_site_label
_atom_site_fract_x
_atom_site_fract_y
_atom_site_fract_z
_atom_site_U_iso_or_equiv
_atom_site_adp_type
_atom_site_calc_flag
_atom_site_refinement_flags
_atom_site_occupancy
_atom_site_symmetry_multiplicity
N N1 0.4305(3) 0.3824(2) 0.5837(2) 0.0090(4) Uani d . 1 1
N N2 0.4962(3) 0.2025(2) 0.3140(2) 0.0103(4) Uani d . 1 1
H H2N 0.5714 0.2659 0.2616 0.012 Uiso d R 1 1
N N3 0.3379(3) 0.5836(2) 0.8362(2) 0.0102(4) Uani d . 1 1
C C1 0.4712(3) 0.3792(3) 0.4559(2) 0.0095(5) Uani d . 1 1
C C2 0.4559(3) 0.4976(3) 0.6317(2) 0.0091(5) Uani d . 1 1
C C3 0.4186(3) 0.2409(3) 0.4284(2) 0.0084(5) Uani d . 1 1
C C4 0.4503(4) 0.0810(3) 0.2834(3) 0.0125(5) Uani d . 1 1
H H4A 0.5062 0.0580 0.2014 0.015 Uiso calc R 1 1
C C5 0.3216(4) -0.0119(3) 0.3702(3) 0.0126(5) Uani d . 1 1
H H5A 0.2882 -0.0979 0.3483 0.015 Uiso calc R 1 1
C C6 0.2435(4) 0.0241(3) 0.4889(3) 0.0130(5) Uani d . 1 1
H H6A 0.1563 -0.0380 0.5503 0.016 Uiso calc R 1 1
C C7 0.2919(4) 0.1504(3) 0.5190(3) 0.0117(5) Uani d . 1 1
H H6B 0.2388 0.1749 0.6009 0.014 Uiso calc R 1 1
C C8 0.3936(3) 0.4731(3) 0.7766(2) 0.0092(5) Uani d . 1 1
C C9 0.2659(4) 0.5627(3) 0.9642(3) 0.0136(5) Uani d . 1 1
H H8A 0.2255 0.6416 1.0038 0.016 Uiso calc R 1 1
C C10 0.2484(4) 0.4302(3) 1.0404(3) 0.0135(5) Uani d . 1 1
H H9A 0.1943 0.4174 1.1307 0.016 Uiso calc R 1 1
C C11 0.3120(4) 0.3162(3) 0.9817(3) 0.0126(5) Uani d . 1 1
H H10A 0.3062 0.2242 1.0323 0.015 Uiso calc R 1 1
C C12 0.3843(4) 0.3378(3) 0.8486(2) 0.0127(5) Uani d . 1 1
H H11A 0.4269 0.2605 0.8072 0.015 Uiso calc R 1 1
Cl Cl3 -0.10327(10) 0.34900(7) 0.69144(6) 0.01701(14) Uani d . 1 1
Cl Cl4 -0.05043(9) 0.33137(7) 0.38464(6) 0.01462(13) Uani d . 1 1
Cl Cl1 0.28009(9) 0.92195(7) 0.04725(6) 0.01430(13) Uani d . 1 1
Cl Cl2 0.05623(9) 0.89691(7) -0.18017(6) 0.01601(14) Uani d . 1 1
Au Au1 0.0000 1.0000 0.0000 0.00864(5) Uani d S 1 2
Au Au2 0.0000 0.5000 0.5000 0.00909(5) Uani d S 1 2

loop_
_atom_site_aniso_label
_atom_site_aniso_U_11
_atom_site_aniso_U_22
_atom_site_aniso_U_33
_atom_site_aniso_U_12
_atom_site_aniso_U_13
_atom_site_aniso_U_23
N1 0.0094(10) 0.0098(10) 0.0087(10) 0.0017(8) -0.0029(8) -0.0026(8)
N2 0.0119(10) 0.0098(10) 0.0087(10) -0.0012(8) -0.0001(8) -0.0018(8)
N3 0.0111(10) 0.0103(10) 0.0089(10) 0.0001(8) -0.0009(8) -0.0023(8)
C1 0.0094(11) 0.0085(11) 0.0107(11) 0.0018(9) -0.0009(9) -0.0031(9)
C2 0.0081(11) 0.0096(11) 0.0098(11) 0.0019(9) -0.0014(9) -0.0032(9)
C3 0.0090(11) 0.0083(11) 0.0086(11) 0.0025(9) -0.0034(9) -0.0019(9)
C4 0.0162(13) 0.0105(12) 0.0113(12) 0.0011(10) -0.0021(10) -0.0043(10)
C5 0.0172(13) 0.0078(11) 0.0136(12) -0.0004(10) -0.0046(10) -0.0021(10)
C6 0.0140(13) 0.0108(12) 0.0139(13) -0.0018(10) -0.0037(10) -0.0004(10)
C7 0.0125(12) 0.0122(12) 0.0098(12) 0.0016(10) -0.0004(10) -0.0029(10)
C8 0.0089(11) 0.0113(12) 0.0072(11) -0.0009(9) -0.0004(9) -0.0027(9)
C9 0.0172(13) 0.0136(13) 0.0101(12) -0.0016(10) -0.0001(10) -0.0053(10)
C10 0.0161(13) 0.0160(13) 0.0079(11) -0.0018(10) -0.0005(10) -0.0024(10)
C11 0.0160(13) 0.0112(12) 0.0103(12) -0.0026(10) -0.0023(10) -0.0007(10)
C12 0.0177(13) 0.0111(12) 0.0091(12) 0.0010(10) -0.0014(10) -0.0024(9)
Cl3 0.0223(3) 0.0147(3) 0.0120(3) -0.0025(3) 0.0002(3) -0.0005(2)
Cl4 0.0180(3) 0.0130(3) 0.0151(3) 0.0005(2) -0.0051(3) -0.0063(2)
Cl1 0.0133(3) 0.0173(3) 0.0133(3) 0.0026(2) -0.0028(2) -0.0054(2)
Cl2 0.0173(3) 0.0215(3) 0.0111(3) 0.0019(3) -0.0008(2) -0.0103(2)
Au1 0.01007(8) 0.00904(8) 0.00661(8) -0.00065(5) 0.00033(5) -0.00288(5)
Au2 0.00902(8) 0.00935(8) 0.00916(8) 0.00064(5) -0.00137(5) -0.00284(5)

loop_
_atom_type_symbol
_atom_type_description
_atom_type_scat_dispersion_real
_atom_type_scat_dispersion_imag
_atom_type_scat_source
C C 0.0033 0.0016 'International Tables Vol C Tables 4.2.6.8 and 6.1.1.4'
H H 0.0000 0.0000 'International Tables Vol C Tables 4.2.6.8 and 6.1.1.4'
N N 0.0061 0.0033 'International Tables Vol C Tables 4.2.6.8 and 6.1.1.4'
Cl Cl 0.1484 0.1585 'International Tables Vol C Tables 4.2.6.8 and 6.1.1.4'
Au Au -2.0133 8.8022 'International Tables Vol C Tables 4.2.6.8 and 6.1.1.4'

loop_
_geom_angle_atom_site_label_1
_geom_angle_atom_site_label_2
_geom_angle_atom_site_label_3
_geom_angle_site_symmetry_1
_geom_angle_site_symmetry_3
_geom_angle
C2 N1 C1 . . 122.5(2)
C4 N2 C3 . . 121.8(2)
C4 N2 H2N . . 124.3
C3 N2 H2N . . 113.8
C9 N3 C8 . . 120.3(2)
N1 C1 C2 . 2_666 118.8(2)
N1 C1 C3 . . 111.4(2)
C2 C1 C3 2_666 . 129.6(2)
N1 C2 C1 . 2_666 118.7(2)
N1 C2 C8 . . 111.2(2)
C1 C2 C8 2_666 . 130.0(2)
N2 C3 C7 . . 119.4(2)
N2 C3 C1 . . 119.6(2)
C7 C3 C1 . . 121.0(2)
N2 C4 C5 . . 120.8(2)
N2 C4 H4A . . 119.6
C5 C4 H4A . . 119.6
C6 C5 C4 . . 118.2(2)
C6 C5 H5A . . 120.9
C4 C5 H5A . . 120.9
C5 C6 C7 . . 120.3(3)
C5 C6 H6A . . 119.9
C7 C6 H6A . . 119.9
C6 C7 C3 . . 119.4(2)
C6 C7 H6B . . 120.3
C3 C7 H6B . . 120.3
N3 C8 C12 . . 120.3(2)
N3 C8 C2 . . 119.3(2)
C12 C8 C2 . . 120.4(2)
N3 C9 C10 . . 122.1(3)
N3 C9 H8A . . 118.9
C10 C9 H8A . . 118.9
C9 C10 C11 . . 118.3(2)
C9 C10 H9A . . 120.9
C11 C10 H9A . . 120.9
C12 C11 C10 . . 119.5(2)
C12 C11 H10A . . 120.2
C10 C11 H10A . . 120.2
C8 C12 C11 . . 119.4(2)
C8 C12 H11A . . 120.3
C11 C12 H11A . . 120.3
Cl2 Au1 Cl2 2_575 . 180.0
Cl2 Au1 Cl1 2_575 . 90.28(2)
Cl2 Au1 Cl1 . . 89.72(2)
Cl1 Au1 Cl1 . 2_575 180.0
Cl4 Au2 Cl4 2_566 . 180.000(19)
Cl4 Au2 Cl3 2_566 . 89.50(2)
Cl4 Au2 Cl3 . . 90.50(2)
Cl3 Au2 Cl3 . 2_566 180.0

loop_
_geom_bond_atom_site_label_1
_geom_bond_atom_site_label_2
_geom_bond_site_symmetry_2
_geom_bond_distance
_geom_bond_publ_flag
N1 C2 . 1.335(3) ?
N1 C1 . 1.338(3) ?
N2 C4 . 1.338(3) ?
N2 C3 . 1.349(3) ?
N2 H2N . 0.8705 ?
N3 C9 . 1.339(3) ?
N3 C8 . 1.353(3) ?
C1 C2 2_666 1.414(4) ?
C1 C3 . 1.491(3) ?
C2 C1 2_666 1.414(4) ?
C2 C8 . 1.494(3) ?
C3 C7 . 1.388(3) ?
C4 C5 . 1.391(4) ?
C4 H4A . 0.9500 ?
C5 C6 . 1.381(4) ?
C5 H5A . 0.9500 ?
C6 C7 . 1.384(4) ?
C6 H6A . 0.9500 ?
C7 H6B . 0.9500 ?
C8 C12 . 1.387(4) ?
C9 C10 . 1.380(4) ?
C9 H8A . 0.9500 ?
C10 C11 . 1.389(4) ?
C10 H9A . 0.9500 ?
C11 C12 . 1.389(3) ?
C11 H10A . 0.9500 ?
C12 H11A . 0.9500 ?
Au1 Cl1 . 2.2775(7) y
Au1 Cl2 . 2.2774(6) y
Au2 Cl3 . 2.2834(7) y
Au2 Cl4 . 2.2821(6) y

loop_
_geom_hbond_atom_site_label_D
_geom_hbond_atom_site_label_H
_geom_hbond_atom_site_label_A
_geom_hbond_site_symmetry_A
_geom_hbond_distance_DH
_geom_hbond_distance_HA
_geom_hbond_distance_DA
_geom_hbond_angle_DHA
_geom_hbond_publ_flag
N2 H2N N3 2_666 0.87 1.69 2.538(3) 164 yes
C4 H4A Cl1 2_665 0.95 2.77 3.680(3) 161 yes
C6 H6A Cl2 1_546 0.95 2.77 3.519(3) 136 yes

loop_
_geom_torsion_atom_site_label_1
_geom_torsion_atom_site_label_2
_geom_torsion_atom_site_label_3
_geom_torsion_atom_site_label_4
_geom_torsion_site_symmetry_1
_geom_torsion_site_symmetry_4
_geom_torsion
C2 N1 C1 C2 . 2_666 0.1(4)
C2 N1 C1 C3 . . -176.5(2)
C1 N1 C2 C1 . 2_666 -0.1(4)
C1 N1 C2 C8 . . 178.2(2)
C4 N2 C3 C7 . . 2.1(4)
C4 N2 C3 C1 . . -178.4(2)
N1 C1 C3 N2 . . -160.6(2)
C2 C1 C3 N2 2_666 . 23.3(4)
N1 C1 C3 C7 . . 19.0(3)
C2 C1 C3 C7 2_666 . -157.2(3)
C3 N2 C4 C5 . . -1.0(4)
N2 C4 C5 C6 . . -0.4(4)
C4 C5 C6 C7 . . 0.7(4)
C5 C6 C7 C3 . . 0.4(4)
N2 C3 C7 C6 . . -1.8(4)
C1 C3 C7 C6 . . 178.7(2)
C9 N3 C8 C12 . . -2.9(4)
C9 N3 C8 C2 . . 174.0(2)
N1 C2 C8 N3 . . -153.8(2)
C1 C2 C8 N3 2_666 . 24.3(4)
N1 C2 C8 C12 . . 23.1(3)
C1 C2 C8 C12 2_666 . -158.8(3)
C8 N3 C9 C10 . . 1.2(4)
N3 C9 C10 C11 . . 1.5(4)
C9 C10 C11 C12 . . -2.4(4)
N3 C8 C12 C11 . . 1.9(4)
C2 C8 C12 C11 . . -174.9(2)
C10 C11 C12 C8 . . 0.7(4)
